data_4312506
loop_
_publ_author_name
'Torben Birk'
'Jesper Bendix'

_publ_contact_author
; 
Jesper Bendix
University of Copenhagen
Department of Chemistry 
Universitetsparken 5
DK-2100
Denmark 
;
_publ_contact_author_email Bendix@kiku.dk
_publ_contact_author_fax '45 35320133'
_publ_contact_author_phone '45 35320101'
_publ_section_title
;
 Atom Transfer as a Preparative Tool in Coordination Chemistry. Synthesis
 and Characterization of Cr(V) Nitrido Complexes of Bidentate Ligands
;
_journal_name_full 'Inorganic Chemistry'
_journal_page_first 7608
_journal_page_last 7615
_journal_paper_doi 10.1021/ic034777f
_journal_volume 42
_journal_year 2003
_chemical_compound_source 'Local laboratory'
_chemical_formula_iupac 'Cr(N)(S2 C N C4 H8)2'
_chemical_formula_moiety 'C10 H16 Cr N3 S4 '
_chemical_formula_sum 'C10 H16 Cr N3 S4'
_chemical_formula_weight 358.511
_chemical_name_systematic
;
 bis-pyrrolidinedithiocarbamate-nitridochromium(V)
;
_space_group_IT_number 14
_symmetry_cell_setting monoclinic
_symmetry_space_group_name_Hall '-P 2ybc'
_symmetry_space_group_name_H-M 'P 1 21/c 1'
_atom_sites_solution_primary direct
_atom_sites_solution_secondary difmap
_audit_creation_method 'SHELXL-97 and manual editing'
_cell_angle_alpha 90.00
_cell_angle_beta 106.528(7)
_cell_angle_gamma 90.00
_cell_formula_units_Z 4
_cell_length_a 14.8592(14)
_cell_length_b 8.5575(5)
_cell_length_c 11.8267(12)
_cell_measurement_reflns_used 28585
_cell_measurement_temperature 122(1)
_cell_measurement_theta_max 34.95
_cell_measurement_theta_min 1.43
_cell_volume 1441.7(2)
_computing_cell_refinement 'COLLECT (Nonius, 1999)'
_computing_data_collection KappaCCD
_computing_data_reduction 'EvalCCD (Duisenberg, 2003)'
_computing_structure_refinement 'SHELXL-97 (Sheldrick, 1997)'
_computing_structure_solution 'SHELXS-97 (Sheldrick, 1997)'
_diffrn_measured_fraction_theta_full 1.000
_diffrn_measured_fraction_theta_max 1.000
_diffrn_measurement_device KappaCCD
_diffrn_measurement_method KappaCCD
_diffrn_radiation_source 'fine-focus sealed tube'
_diffrn_radiation_type ' MoK\a'
_diffrn_radiation_wavelength_id all
_diffrn_reflns_limit_h_max 23
_diffrn_reflns_limit_h_min -23
_diffrn_reflns_limit_k_max 13
_diffrn_reflns_limit_k_min -13
_diffrn_reflns_limit_l_max 19
_diffrn_reflns_limit_l_min -19
_diffrn_reflns_number 53523
_diffrn_reflns_theta_full 34.95
_diffrn_reflns_theta_max 34.95
_diffrn_reflns_theta_min 1.43
_exptl_absorpt_coefficient_mu 1.357
_exptl_absorpt_correction_T_max 0.892
_exptl_absorpt_correction_T_min 0.784
_exptl_absorpt_correction_type integration
_exptl_absorpt_process_details
;
Gaussian integration (Coppens, 1970)
;
_exptl_crystal_colour Orange-brown
_exptl_crystal_density_diffrn 1.652
_exptl_crystal_density_method 'not measured'
_exptl_crystal_description Prism
_exptl_crystal_F_000 740
_exptl_crystal_size_max 0.28
_exptl_crystal_size_mid 0.15
_exptl_crystal_size_min 0.14
_refine_diff_density_max 2.937
_refine_diff_density_min -0.884
_refine_diff_density_rms 0.092
_refine_ls_extinction_method none
_refine_ls_goodness_of_fit_ref 1.052
_refine_ls_hydrogen_treatment constr
_refine_ls_matrix_type full
_refine_ls_number_parameters 163
_refine_ls_number_reflns 6327
_refine_ls_number_restraints 0
_refine_ls_restrained_S_all 1.052
_refine_ls_R_factor_all 0.0416
_refine_ls_R_factor_gt 0.0308
_refine_ls_shift/su_max 0.000
_refine_ls_shift/su_mean 0.000
_refine_ls_structure_factor_coef Fsqd
_refine_ls_weighting_details 'calc w=1/[\s^2^(Fo^2^)+(0.0289P)^2^+1.8945P] where P=(Fo^2^+2Fc^2^)/3'
_refine_ls_weighting_scheme calc
_refine_ls_wR_factor_gt 0.0727
_refine_ls_wR_factor_ref 0.0793
_reflns_number_gt 5383
_reflns_number_total 6327
_reflns_threshold_expression >2sigma(I)
_cod_data_source_file ic034777fsi20030707_095115_3.cif
_cod_data_source_block pyrdtc
_cod_depositor_comments
;
The following automatic conversions were performed:

'_symmetry_cell_setting' value 'Monoclinic' changed to 'monoclinic'
according to the built-in table from CIF Core dictionary named
'cif_core.dic' version 2.4.1 from 2010-06-29.

Automatic conversion script
Id: cif_fix_values 1646 2011-03-28 12:23:43Z adriana 
;
_cod_original_sg_symbol_H-M 'P 21/c '
_cod_original_formula_sum 'C10 H16 Cr N3 S4 '
_cod_database_code 4312506

loop_
_symmetry_equiv_pos_as_xyz
+X,+Y,+Z
-X,-Y,-Z
'-X,+Y+ 1/2,-Z+ 1/2'
'+X,-Y+ 1/2,+Z+ 1/2'

loop_
_atom_site_label
_atom_site_type_symbol
_atom_site_fract_x
_atom_site_fract_y
_atom_site_fract_z
_atom_site_U_iso_or_equiv
_atom_site_adp_type
_atom_site_occupancy
_atom_site_symmetry_multiplicity
_atom_site_calc_flag
_atom_site_refinement_flags
_atom_site_disorder_assembly
_atom_site_disorder_group
Cr1 Cr 0.248511(15) 0.24151(2) 0.373616(19) 0.01128(5) Uani 1 1 d . . .
S3 S 0.13406(2) 0.33465(4) 0.20396(3) 0.01416(6) Uani 1 1 d . . .
S4 S 0.21288(2) 0.49859(4) 0.42569(3) 0.01297(6) Uani 1 1 d . . .
S1 S 0.33081(2) 0.09224(4) 0.26503(3) 0.01581(7) Uani 1 1 d . . .
S2 S 0.40901(2) 0.26118(4) 0.48386(3) 0.01626(7) Uani 1 1 d . . .
N2 N 0.51527(8) 0.12699(14) 0.36289(10) 0.01413(19) Uani 1 1 d . . .
C1 C 0.43023(9) 0.15547(16) 0.37024(12) 0.0130(2) Uani 1 1 d . . .
N3 N 0.11059(8) 0.63953(13) 0.22833(10) 0.01293(19) Uani 1 1 d . . .
C6 C 0.14674(9) 0.50860(15) 0.28011(11) 0.0115(2) Uani 1 1 d . . .
N1 N 0.19912(9) 0.12235(16) 0.43459(12) 0.0193(2) Uani 1 1 d . . .
C9 C 0.02614(10) 0.81772(16) 0.08342(13) 0.0163(2) Uani 1 1 d . . .
C7 C 0.12383(10) 0.79487(16) 0.28460(12) 0.0158(2) Uani 1 1 d . . .
C10 C 0.05528(10) 0.64644(16) 0.10295(12) 0.0149(2) Uani 1 1 d . . .
C8 C 0.09883(11) 0.90642(17) 0.17969(13) 0.0184(2) Uani 1 1 d . . .
C2 C 0.60211(10) 0.18972(19) 0.44516(13) 0.0179(2) Uani 1 1 d . . .
C5 C 0.53463(10) 0.03607(19) 0.26634(13) 0.0184(3) Uani 1 1 d . . .
C3 C 0.67428(11) 0.1701(2) 0.37730(16) 0.0235(3) Uani 1 1 d . . .
C4 C 0.64163(13) 0.0295(2) 0.29989(18) 0.0296(4) Uani 1 1 d . . .
H9A H -0.0378 0.8335 0.0913 0.020 Uiso 1 1 calc R . .
H9B H 0.0273 0.8530 0.0041 0.020 Uiso 1 1 calc R . .
H7A H 0.1896 0.8099 0.3329 0.019 Uiso 1 1 calc R . .
H7B H 0.0815 0.8096 0.3350 0.019 Uiso 1 1 calc R . .
H10A H -0.0004 0.5776 0.0876 0.018 Uiso 1 1 calc R . .
H10B H 0.0938 0.6148 0.0510 0.018 Uiso 1 1 calc R . .
H8A H 0.1549 0.9315 0.1538 0.022 Uiso 1 1 calc R . .
H8B H 0.0720 1.0048 0.2001 0.022 Uiso 1 1 calc R . .
H2A H 0.6201 0.1295 0.5197 0.021 Uiso 1 1 calc R . .
H2B H 0.5946 0.3011 0.4633 0.021 Uiso 1 1 calc R . .
H5A H 0.5088 0.0890 0.1895 0.022 Uiso 1 1 calc R . .
H5B H 0.5075 -0.0702 0.2619 0.022 Uiso 1 1 calc R . .
H3A H 0.6762 0.2640 0.3291 0.028 Uiso 1 1 calc R . .
H3B H 0.7376 0.1522 0.4319 0.028 Uiso 1 1 calc R . .
H4A H 0.6652 -0.0681 0.3432 0.036 Uiso 1 1 calc R . .
H4B H 0.6640 0.0346 0.2287 0.036 Uiso 1 1 calc R . .

loop_
_atom_site_aniso_label
_atom_site_aniso_U_11
_atom_site_aniso_U_22
_atom_site_aniso_U_33
_atom_site_aniso_U_23
_atom_site_aniso_U_13
_atom_site_aniso_U_12
Cr1 0.01113(8) 0.01044(9) 0.01239(9) -0.00028(7) 0.00355(6) 0.00006(6)
S3 0.01547(14) 0.01081(13) 0.01408(13) -0.00317(10) 0.00077(10) 0.00068(10)
S4 0.01398(13) 0.01289(13) 0.01154(12) -0.00223(10) 0.00280(10) 0.00022(10)
S1 0.01268(13) 0.01746(15) 0.01553(14) -0.00587(11) 0.00117(10) 0.00152(11)
S2 0.01347(13) 0.01968(16) 0.01416(14) -0.00583(11) 0.00154(10) 0.00164(11)
N2 0.0122(4) 0.0156(5) 0.0139(5) -0.0019(4) 0.0026(4) 0.0012(4)
C1 0.0129(5) 0.0119(5) 0.0134(5) -0.0006(4) 0.0025(4) 0.0011(4)
N3 0.0141(4) 0.0108(4) 0.0125(4) -0.0022(4) 0.0015(4) -0.0002(4)
C6 0.0107(5) 0.0114(5) 0.0126(5) -0.0019(4) 0.0037(4) -0.0010(4)
N1 0.0215(6) 0.0169(5) 0.0210(6) 0.0017(4) 0.0086(5) -0.0024(4)
C9 0.0157(5) 0.0134(5) 0.0175(6) -0.0005(4) 0.0011(4) 0.0016(4)
C7 0.0205(6) 0.0103(5) 0.0149(5) -0.0033(4) 0.0020(5) -0.0007(4)
C10 0.0161(5) 0.0135(5) 0.0129(5) -0.0017(4) 0.0006(4) 0.0006(4)
C8 0.0216(6) 0.0116(5) 0.0194(6) -0.0004(5) 0.0017(5) -0.0023(5)
C2 0.0121(5) 0.0206(6) 0.0195(6) -0.0033(5) 0.0020(4) -0.0017(5)
C5 0.0161(6) 0.0231(7) 0.0154(6) -0.0041(5) 0.0036(4) 0.0046(5)
C3 0.0148(6) 0.0274(8) 0.0293(8) -0.0013(6) 0.0078(5) -0.0016(5)
C4 0.0244(8) 0.0351(9) 0.0310(9) 0.0005(7) 0.0104(6) 0.0053(7)

loop_
_atom_type_symbol
_atom_type_description
_atom_type_scat_dispersion_real
_atom_type_scat_dispersion_imag
_atom_type_scat_source
Cr Cr 0.3209 0.6236 'International Tables Vol C Tables 4.2.6.8 and 6.1.1.4'
N N 0.0061 0.0033 'International Tables Vol C Tables 4.2.6.8 and 6.1.1.4'
S S 0.1246 0.1234 'International Tables Vol C Tables 4.2.6.8 and 6.1.1.4'
C C 0.0033 0.0016 'International Tables Vol C Tables 4.2.6.8 and 6.1.1.4'
H H 0.0000 0.0000 'International Tables Vol C Tables 4.2.6.8 and 6.1.1.4'

loop_
_diffrn_radiation_wavelength
0.71073

loop_
_exptl_crystal_face_index_h
_exptl_crystal_face_index_k
_exptl_crystal_face_index_l
_exptl_crystal_face_perp_dist
0 0 1 0.019
0 0 -1 0.075
0 1 -1 0.098
0 1 1 0.052
0 -1 -1 0.139
0 -1 1 0.097
-3 0 1 0.065
3 0 -1 0.071

loop_
_geom_angle_atom_site_label_1
_geom_angle_atom_site_label_2
_geom_angle_atom_site_label_3
_geom_angle
_geom_angle_site_symmetry_1
_geom_angle_site_symmetry_3
_geom_angle_publ_flag
N1 Cr1 S3 107.14(5) . . ?
N1 Cr1 S2 109.00(5) . . ?
S3 Cr1 S2 143.853(17) . . ?
N1 Cr1 S1 106.38(5) . . ?
S3 Cr1 S1 94.513(16) . . ?
S2 Cr1 S1 75.209(15) . . ?
N1 Cr1 S4 108.52(5) . . ?
S3 Cr1 S4 75.508(15) . . ?
S2 Cr1 S4 93.145(15) . . ?
S1 Cr1 S4 145.099(16) . . ?
C6 S3 Cr1 84.40(5) . . ?
C6 S4 Cr1 83.88(4) . . ?
C1 S1 Cr1 84.75(5) . . ?
C1 S2 Cr1 84.99(5) . . ?
C1 N2 C5 123.49(12) . . ?
C1 N2 C2 124.39(12) . . ?
C5 N2 C2 112.02(11) . . ?
N2 C1 S2 122.84(10) . . ?
N2 C1 S1 122.43(10) . . ?
S2 C1 S1 114.72(8) . . ?
C6 N3 C7 124.97(11) . . ?
C6 N3 C10 122.54(11) . . ?
C7 N3 C10 112.43(11) . . ?
N3 C6 S3 121.54(10) . . ?
N3 C6 S4 123.24(10) . . ?
S3 C6 S4 115.19(7) . . ?
C10 C9 C8 104.71(11) . . ?
N3 C7 C8 103.10(11) . . ?
N3 C10 C9 104.06(11) . . ?
C7 C8 C9 104.59(11) . . ?
N2 C2 C3 103.12(12) . . ?
N2 C5 C4 103.66(12) . . ?
C4 C3 C2 104.80(13) . . ?
C3 C4 C5 105.08(14) . . ?
C10 C9 H9A 110.8 . . ?
C8 C9 H9A 110.8 . . ?
C10 C9 H9B 110.8 . . ?
C8 C9 H9B 110.8 . . ?
H9A C9 H9B 108.9 . . ?
N3 C7 H7A 111.1 . . ?
C8 C7 H7A 111.1 . . ?
N3 C7 H7B 111.1 . . ?
C8 C7 H7B 111.1 . . ?
H7A C7 H7B 109.1 . . ?
N3 C10 H10A 110.9 . . ?
C9 C10 H10A 110.9 . . ?
N3 C10 H10B 110.9 . . ?
C9 C10 H10B 110.9 . . ?
H10A C10 H10B 109.0 . . ?
C7 C8 H8A 110.8 . . ?
C9 C8 H8A 110.8 . . ?
C7 C8 H8B 110.8 . . ?
C9 C8 H8B 110.8 . . ?
H8A C8 H8B 108.9 . . ?
N2 C2 H2A 111.1 . . ?
C3 C2 H2A 111.1 . . ?
N2 C2 H2B 111.1 . . ?
C3 C2 H2B 111.1 . . ?
H2A C2 H2B 109.1 . . ?
N2 C5 H5A 111.0 . . ?
C4 C5 H5A 111.0 . . ?
N2 C5 H5B 111.0 . . ?
C4 C5 H5B 111.0 . . ?
H5A C5 H5B 109.0 . . ?
C4 C3 H3A 110.8 . . ?
C2 C3 H3A 110.8 . . ?
C4 C3 H3B 110.8 . . ?
C2 C3 H3B 110.8 . . ?
H3A C3 H3B 108.9 . . ?
C3 C4 H4A 110.7 . . ?
C5 C4 H4A 110.7 . . ?
C3 C4 H4B 110.7 . . ?
C5 C4 H4B 110.7 . . ?
H4A C4 H4B 108.8 . . ?

loop_
_geom_bond_atom_site_label_1
_geom_bond_atom_site_label_2
_geom_bond_distance
_geom_bond_site_symmetry_2
_geom_bond_publ_flag
Cr1 N1 1.5490(13) . ?
Cr1 S3 2.3689(5) . ?
Cr1 S2 2.3763(5) . ?
Cr1 S1 2.3811(4) . ?
Cr1 S4 2.3842(4) . ?
S3 C6 1.7221(13) . ?
S4 C6 1.7249(13) . ?
S1 C1 1.7257(13) . ?
S2 C1 1.7218(14) . ?
N2 C1 1.3138(17) . ?
N2 C5 1.4760(18) . ?
N2 C2 1.4783(18) . ?
N3 C6 1.3159(17) . ?
N3 C7 1.4744(18) . ?
N3 C10 1.4779(18) . ?
C9 C10 1.527(2) . ?
C9 C8 1.530(2) . ?
C7 C8 1.525(2) . ?
C2 C3 1.521(2) . ?
C5 C4 1.526(2) . ?
C3 C4 1.506(3) . ?
C9 H9A 0.9900 . ?
C9 H9B 0.9900 . ?
C7 H7A 0.9900 . ?
C7 H7B 0.9900 . ?
C10 H10A 0.9900 . ?
C10 H10B 0.9900 . ?
C8 H8A 0.9900 . ?
C8 H8B 0.9900 . ?
C2 H2A 0.9900 . ?
C2 H2B 0.9900 . ?
C5 H5A 0.9900 . ?
C5 H5B 0.9900 . ?
C3 H3A 0.9900 . ?
C3 H3B 0.9900 . ?
C4 H4A 0.9900 . ?
C4 H4B 0.9900 . ?

loop_
_geom_torsion_atom_site_label_1
_geom_torsion_atom_site_label_2
_geom_torsion_atom_site_label_3
_geom_torsion_atom_site_label_4
_geom_torsion
_geom_torsion_site_symmetry_1
_geom_torsion_site_symmetry_2
_geom_torsion_site_symmetry_3
_geom_torsion_site_symmetry_4
_geom_torsion_publ_flag
N1 Cr1 S3 C6 111.60(7) . . . . ?
S2 Cr1 S3 C6 -68.75(5) . . . . ?
S1 Cr1 S3 C6 -139.72(4) . . . . ?
S4 Cr1 S3 C6 6.31(4) . . . . ?
N1 Cr1 S4 C6 -109.87(7) . . . . ?
S3 Cr1 S4 C6 -6.31(4) . . . . ?
S2 Cr1 S4 C6 138.89(4) . . . . ?
S1 Cr1 S4 C6 70.49(5) . . . . ?
N1 Cr1 S1 C1 -109.46(7) . . . . ?
S3 Cr1 S1 C1 141.19(5) . . . . ?
S2 Cr1 S1 C1 -3.59(5) . . . . ?
S4 Cr1 S1 C1 70.19(5) . . . . ?
N1 Cr1 S2 C1 106.16(7) . . . . ?
S3 Cr1 S2 C1 -73.49(5) . . . . ?
S1 Cr1 S2 C1 3.60(5) . . . . ?
S4 Cr1 S2 C1 -143.02(5) . . . . ?
C5 N2 C1 S2 179.75(11) . . . . ?
C2 N2 C1 S2 -4.3(2) . . . . ?
C5 N2 C1 S1 -1.3(2) . . . . ?
C2 N2 C1 S1 174.63(11) . . . . ?
Cr1 S2 C1 N2 173.69(12) . . . . ?
Cr1 S2 C1 S1 -5.29(7) . . . . ?
Cr1 S1 C1 N2 -173.71(12) . . . . ?
Cr1 S1 C1 S2 5.28(7) . . . . ?
C7 N3 C6 S3 -175.40(10) . . . . ?
C10 N3 C6 S3 1.33(18) . . . . ?
C7 N3 C6 S4 2.31(19) . . . . ?
C10 N3 C6 S4 179.04(10) . . . . ?
Cr1 S3 C6 N3 168.53(11) . . . . ?
Cr1 S3 C6 S4 -9.36(6) . . . . ?
Cr1 S4 C6 N3 -168.54(11) . . . . ?
Cr1 S4 C6 S3 9.31(6) . . . . ?
C6 N3 C7 C8 160.90(13) . . . . ?
C10 N3 C7 C8 -16.11(15) . . . . ?
C6 N3 C10 C9 178.45(12) . . . . ?
C7 N3 C10 C9 -4.45(15) . . . . ?
C8 C9 C10 N3 23.25(15) . . . . ?
N3 C7 C8 C9 30.05(15) . . . . ?
C10 C9 C8 C7 -33.49(15) . . . . ?
C1 N2 C2 C3 -161.74(14) . . . . ?
C5 N2 C2 C3 14.65(16) . . . . ?
C1 N2 C5 C4 -177.55(14) . . . . ?
C2 N2 C5 C4 6.03(17) . . . . ?
N2 C2 C3 C4 -29.68(17) . . . . ?
C2 C3 C4 C5 34.18(18) . . . . ?
N2 C5 C4 C3 -24.64(18) . . . . ?
